data_1527639
loop_
_publ_author_name
'Kitahama, Katsuki'
'Kiriyama, Ry\^oiti'

_publ_section_title
;
 Crystal structure and magnetic properties of hydrothermally synthesized
 barium ferrite, Ba~4~Fe~9~O~20~H~6~
;
_journal_issue 10
_journal_name_full 'Bulletin of the Chemical Society of Japan'
_journal_page_first 2748
_journal_page_last 2754
_journal_paper_doi 10.1246/bcsj.49.2748
_journal_volume 49
_journal_year 1976
_chemical_formula_sum 'Ba4 Fe9 H6 O20'
_chemical_name_systematic 'Ba4 Fe9 O20 H6'
_space_group_IT_number 12
_symmetry_space_group_name_Hall '-C 2y'
_symmetry_space_group_name_H-M 'C 1 2/m 1'
_cell_angle_alpha 90
_cell_angle_beta 95.2
_cell_angle_gamma 90
_cell_formula_units_Z 2
_cell_length_a 10.263
_cell_length_b 5.986
_cell_length_c 14.559
_cell_volume 890.741
_citation_journal_id_ASTM BCSJA8
_cod_data_source_file Kitahama_BCSJA8_1976_658.cif
_cod_data_source_block H6Ba4Fe9O20
_cod_original_cell_volume 890.7411
_cod_original_formula_sum 'H6 Ba4 Fe9 O20'
_cod_database_code 1527639

loop_
_symmetry_equiv_pos_as_xyz
x,y,z
-x,y,-z
-x,-y,-z
x,-y,z
x+1/2,y+1/2,z
-x+1/2,y+1/2,-z
-x+1/2,-y+1/2,-z
x+1/2,-y+1/2,z

loop_
_atom_site_label
_atom_site_type_symbol
_atom_site_fract_x
_atom_site_fract_y
_atom_site_fract_z
_atom_site_occupancy
_atom_site_U_iso_or_equiv
Ba1 Ba+2 0.1445 0 0.4138 1 0.0
O3 O-2 0.3906 0.2429 0.4346 1 0.0
O6 O-2 0.3808 0 0.6019 1 0.0
Fe5 Fe+3 0.5 0 0 1 0.0
Fe6 Fe+3 0 0 0 1 0.0
Fe2 Fe+3 0.8595 0 0.2063 1 0.0
Fe4 Fe+3 0.5 0 0.5 1 0.0
O7 O-2 0.8447 0 0.0743 1 0.0
Fe3 Fe+3 0.25 0.25 0 1 0.0
Ba2 Ba+2 0.5295 0 0.2189 1 0.0
O4 O-2 0.3338 0 0.0765 1 0.0
O5 O-2 0.0386 0 0.2438 1 0.0
O1 O-2 0.097 0.2341 0.0761 1 0.0
O2 O-2 0.2805 0.2401 0.2461 1 0.0
Fe1 Fe+3 0.1926 0 0.1755 1 0.0
